data_1540418
loop_
_publ_author_name
'Yu, Baoyi'
'Luo, Zhixiong'
'Hamad, Fatma B.'
'Leus, Karen'
'van Hecke, Kristof'
'Verpoort, Francis'

_publ_section_title
;
 Effect of the bulkiness of indenylidene moieties on the catalytic
 initiation and efficiency of second-generation ruthenium-based olefin
 metathesis catalysts
;
_journal_issue 7
_journal_name_full 'Catal. Sci. Technol.'
_journal_page_first 2092
_journal_paper_doi 10.1039/C5CY01506E
_journal_volume 6
_journal_year 2016
_chemical_formula_moiety 'C54 H68 Cl2 F N2 P Ru, C7 H8'
_chemical_formula_sum 'C61 H76 Cl2 F N2 P Ru'
_chemical_formula_weight 1059.18
_chemical_name_systematic
;
 ? 
;
_space_group_crystal_system monoclinic
_space_group_IT_number 14
_space_group_name_Hall '-P 2ybc'
_space_group_name_H-M_alt 'P 1 21/c 1'
_symmetry_space_group_name_Hall '-P 2ybc'
_symmetry_space_group_name_H-M 'P 1 21/c 1'
_atom_sites_solution_hydrogens geom
_atom_sites_solution_primary direct
_atom_sites_solution_secondary difmap
_audit_creation_date 2014-01-04
_audit_creation_method
;
  Olex2 1.2
  (compiled 2013.04.25 svn.r2679, GUI svn.r4466)
;
_audit_update_record
;
2015-07-23 deposited with the CCDC.
2015-10-20 downloaded from the CCDC.
;
_cell_angle_alpha 90.00
_cell_angle_beta 100.428(4)
_cell_angle_gamma 90.00
_cell_formula_units_Z 4
_cell_length_a 18.3485(7)
_cell_length_b 16.9164(7)
_cell_length_c 17.4629(8)
_cell_measurement_reflns_used 3941
_cell_measurement_temperature 100(2)
_cell_measurement_theta_max 70.7150
_cell_measurement_theta_min 3.6500
_cell_volume 5330.8(4)
_computing_cell_refinement
;
CrysAlisPro, Agilent Technologies,
Version 1.171.36.32 (release 02-08-2013 CrysAlis171 .NET)
(compiled Aug  2 2013,16:46:58)
;
_computing_data_collection
;
CrysAlisPro, Agilent Technologies,
Version 1.171.36.32 (release 02-08-2013 CrysAlis171 .NET)
(compiled Aug  2 2013,16:46:58)
;
_computing_data_reduction
;
CrysAlisPro, Agilent Technologies,
Version 1.171.36.32 (release 02-08-2013 CrysAlis171 .NET)
(compiled Aug  2 2013,16:46:58)
;
_computing_molecular_graphics
;
O. V. Dolomanov, L. J. Bourhis, R. J. Gildea, J. A. K. Howard and H. Puschmann,
OLEX2: a complete structure solution, refinement and analysis program.
J. Appl. Cryst. (2009). 42, 339-341.
;
_computing_publication_material
;
O. V. Dolomanov, L. J. Bourhis, R. J. Gildea, J. A. K. Howard and H. Puschmann,
OLEX2: a complete structure solution, refinement and analysis program.
J. Appl. Cryst. (2009). 42, 339-341.
;
_computing_structure_refinement
;
SHELXL, G.M. Sheldrick, Acta Cryst.
(2008). A64, 112-122
;
_computing_structure_solution
;
SHELXS, G.M. Sheldrick, Acta Cryst.
(2008). A64, 112-122
;
_diffrn_ambient_temperature 100.0(1)
_diffrn_detector_area_resol_mean 10.4839
_diffrn_measured_fraction_theta_full 0.9953
_diffrn_measured_fraction_theta_max 0.9953
_diffrn_measurement_details
;
  1 omega  -91.00  -64.00   1.0000    1.5000
omega____ theta____ kappa____ phi______ frames
    -      -43.5000 -142.0000   -7.0000 27

  2 omega  -96.00  -17.00   1.0000    1.5000
omega____ theta____ kappa____ phi______ frames
    -      -43.5000  128.0000 -163.0000 79

  3 omega -112.00  -63.00   1.0000    1.5000
omega____ theta____ kappa____ phi______ frames
    -      -43.5000 -142.0000  -49.0000 49

  4 omega   46.00  119.00   1.0000    1.5000
omega____ theta____ kappa____ phi______ frames
    -      109.1316 -142.0000  130.0000 73

  5 omega   47.00   96.00   1.0000    1.5000
omega____ theta____ kappa____ phi______ frames
    -      109.1316 -142.0000  173.0000 49

  6 omega  114.00  141.00   1.0000    1.5000
omega____ theta____ kappa____ phi______ frames
    -      109.1316  142.0000    7.0000 27

  7 omega   93.00  124.00   1.0000    1.5000
omega____ theta____ kappa____ phi______ frames
    -      109.1316  128.0000   58.0000 31

  8 omega -114.00  -84.00   1.0000    1.0000
omega____ theta____ kappa____ phi______ frames
    -      -41.6798  -57.0000   60.0000 30

  9 omega  -68.00  -14.00   1.0000    1.0000
omega____ theta____ kappa____ phi______ frames
    -      -41.6798  -57.0000   60.0000 54

 10 omega -126.00 -101.00   1.0000    1.5000
omega____ theta____ kappa____ phi______ frames
    -      -43.5000  -94.0000   30.0000 25

 11 omega -109.00  -80.00   1.0000    1.5000
omega____ theta____ kappa____ phi______ frames
    -      -43.5000  -94.0000 -120.0000 29

 12 omega -119.00  -80.00   1.0000    1.5000
omega____ theta____ kappa____ phi______ frames
    -      -43.5000  -94.0000  120.0000 39

 13 omega   48.00   77.00   1.0000    1.5000
omega____ theta____ kappa____ phi______ frames
    -      109.1316  -30.0000  -30.0000 29

 14 omega   36.00   63.00   1.0000    1.5000
omega____ theta____ kappa____ phi______ frames
    -      109.1316  -30.0000  -60.0000 27

 15 omega   81.00  109.00   1.0000    1.5000
omega____ theta____ kappa____ phi______ frames
    -      109.1316  -94.0000  -90.0000 28

 16 omega   81.00  177.00   1.0000    1.5000
omega____ theta____ kappa____ phi______ frames
    -      109.1316   30.0000 -120.0000 96

 17 omega   26.00  109.00   1.0000    1.5000
omega____ theta____ kappa____ phi______ frames
    -      109.1316  -94.0000  -30.0000 83

 18 omega   38.00   99.00   1.0000    1.5000
omega____ theta____ kappa____ phi______ frames
    -      109.1316  -45.0000  -60.0000 61

 19 omega   34.00   60.00   1.0000    1.5000
omega____ theta____ kappa____ phi______ frames
    -      109.1316  -30.0000   60.0000 26
;
_diffrn_measurement_device_type 'SuperNova, Dual, Cu at zero, Atlas'
_diffrn_measurement_method '\w scans'
_diffrn_orient_matrix_UB_11 -0.0041189000
_diffrn_orient_matrix_UB_12 -0.0849832000
_diffrn_orient_matrix_UB_13 -0.0323473000
_diffrn_orient_matrix_UB_21 -0.0017873000
_diffrn_orient_matrix_UB_22 -0.0324984000
_diffrn_orient_matrix_UB_23 0.0820350000
_diffrn_orient_matrix_UB_31 -0.0852122000
_diffrn_orient_matrix_UB_32 0.0048988000
_diffrn_orient_matrix_UB_33 -0.0166353000
_diffrn_radiation_monochromator mirror
_diffrn_radiation_type 'Cu K\a'
_diffrn_radiation_wavelength 1.5418
_diffrn_reflns_av_R_equivalents 0.0774
_diffrn_reflns_av_unetI/netI 0.0906
_diffrn_reflns_limit_h_max 15
_diffrn_reflns_limit_h_min -22
_diffrn_reflns_limit_k_max 17
_diffrn_reflns_limit_k_min -20
_diffrn_reflns_limit_l_max 21
_diffrn_reflns_limit_l_min -21
_diffrn_reflns_number 26706
_diffrn_reflns_theta_full 70.07
_diffrn_reflns_theta_max 70.07
_diffrn_reflns_theta_min 3.58
_diffrn_source 'SuperNova (Cu) X-ray Source'
_exptl_absorpt_coefficient_mu 3.920
_exptl_absorpt_correction_T_max 1.00000
_exptl_absorpt_correction_T_min 0.95042
_exptl_absorpt_correction_type multi-scan
_exptl_absorpt_process_details
;
CrysAlisPro, Agilent Technologies,
Version 1.171.36.32 (release 02-08-2013 CrysAlis171 .NET)
(compiled Aug  2 2013,16:46:58)
Empirical absorption correction using spherical harmonics,
 implemented in SCALE3 ABSPACK scaling algorithm.
;
_exptl_crystal_colour red
_exptl_crystal_colour_primary red
_exptl_crystal_density_diffrn 1.320
_exptl_crystal_density_method 'not measured'
_exptl_crystal_description block
_exptl_crystal_F_000 2232
_exptl_crystal_size_max 0.224
_exptl_crystal_size_mid 0.088
_exptl_crystal_size_min 0.056
_refine_diff_density_max 1.014
_refine_diff_density_min -0.746
_refine_diff_density_rms 0.086
_refine_ls_extinction_method none
_refine_ls_goodness_of_fit_ref 1.016
_refine_ls_hydrogen_treatment constr
_refine_ls_matrix_type full
_refine_ls_number_parameters 643
_refine_ls_number_reflns 10093
_refine_ls_number_restraints 120
_refine_ls_restrained_S_all 1.012
_refine_ls_R_factor_all 0.1056
_refine_ls_R_factor_gt 0.0586
_refine_ls_shift/su_max 0.000
_refine_ls_shift/su_mean 0.000
_refine_ls_structure_factor_coef Fsqd
_refine_ls_weighting_details 'calc w=1/[\s^2^(Fo^2^)+(0.0753P)^2^+0.0000P] where P=(Fo^2^+2Fc^2^)/3'
_refine_ls_weighting_scheme calc
_refine_ls_wR_factor_gt 0.1413
_refine_ls_wR_factor_ref 0.1688
_reflns_number_gt 6286
_reflns_number_total 10093
_reflns_threshold_expression >2sigma(I)
_cod_data_source_file c5cy01506e2.cif
_cod_data_source_block fv039
_cod_depositor_comments 'Adding full bibliography for 1540417--1540419.cif.'
_cod_database_code 1540418
_chemical_oxdiff_formula 'C10 H10 N2 F1 Cl2 Ru1'
_reflns_odcompleteness_completeness 99.53
_reflns_odcompleteness_iscentric 1
_reflns_odcompleteness_theta 69.95
_olex2_refinement_description
;
1. Fixed Uiso
 At 1.2 times of:
  All C(H) groups, All C(H,H) groups
 At 1.5 times of:
  All C(H,H,H) groups
2. Restrained distances
 C55A-C56A = C56A-C57A = C57A-C58A = C58A-C59A = C59A-C60A = C60A-C55A
 1.39 with sigma of 0.01
 C55B-C56B = C56B-C57B = C57B-C58B = C58B-C59B = C59B-C60B = C60B-C55B
 1.39 with sigma of 0.01
 C61A-C55A
 1.5 with sigma of 0.01
 C61B-C55B
 1.5 with sigma of 0.01
 C55A-C57A = C56A-C58A = C57A-C59A = C58A-C60A = C59A-C55A
 2.4 with sigma of 0.02
 C55B-C57B = C56B-C58B = C57B-C59B = C58B-C60B = C59B-C55B
 2.4 with sigma of 0.02
 C61A-C56A = C61A-C60A
 2.5 with sigma of 0.02
 C61B-C56B = C61B-C60B
 2.5 with sigma of 0.02
3. Restrained planarity
 C55A, C56A, C57A, C58A, C59A, C60A, C61A
 with sigma of 0.03
 C55B, C56B, C57B, C58B, C59B, C60B, C61B
 with sigma of 0.03
4. Uiso/Uaniso restraints and constraints
C55A \\sim C56A \\sim C57A \\sim C58A \\sim C59A \\sim C60A \\sim C61A: within 1.7A with sigma of 0.01 and sigma for terminal atoms of 0.02
C55B \\sim C56B \\sim C57B \\sim C58B \\sim C59B \\sim C60B \\sim C61B: within 1.7A with sigma of 0.01 and sigma for terminal atoms of 0.02
Uanis(C55A) = Uanis(C55B)
Uanis(C56A) = Uanis(C56B)
Uanis(C57A) = Uanis(C57B)
Uanis(C58A) = Uanis(C58B)
Uanis(C59A) = Uanis(C59B)
Uanis(C60A) = Uanis(C60B)
Uanis(C61A) = Uanis(C61B)
5. Others
 Sof(C55B)=Sof(C56B)=Sof(H56B)=Sof(C57B)=Sof(H57B)=Sof(C58B)=Sof(H58B)=
 Sof(C59B)=Sof(H59B)=Sof(C60B)=Sof(H60B)=Sof(C61B)=Sof(H61D)=Sof(H61E)=
 Sof(H61F)=1-FVAR(1)
 Sof(C55A)=Sof(C56A)=Sof(H56A)=Sof(C57A)=Sof(H57A)=Sof(C58A)=Sof(H58A)=
 Sof(C59A)=Sof(H59A)=Sof(C60A)=Sof(H60A)=Sof(C61A)=Sof(H61A)=Sof(H61B)=
 Sof(H61C)=FVAR(1)
6.a Ternary CH refined with riding coordinates:
 C37(H37), C43(H43), C49(H49)
6.b Secondary CH2 refined with riding coordinates:
 C17(H17A,H17B), C18(H18A,H18B), C38(H38A,H38B), C39(H39A,H39B), C40(H40A,
 H40B), C41(H41A,H41B), C42(H42A,H42B), C44(H44A,H44B), C45(H45A,H45B),
 C46(H46A,H46B), C47(H47A,H47B), C48(H48A,H48B), C50(H50A,H50B), C51(H51A,H51B),
  C52(H52A,H52B), C53(H53A,H53B), C54(H54A,H54B)
6.c Aromatic/amide H refined with riding coordinates:
 C2(H2), C5(H5), C6(H6), C7(H7), C8(H8), C11(H11), C12(H12), C14(H14),
 C15(H15), C21(H21), C23(H23), C30(H30), C32(H32), C56A(H56A), C57A(H57A),
 C58A(H58A), C59A(H59A), C60A(H60A), C56B(H56B), C57B(H57B), C58B(H58B),
 C59B(H59B), C60B(H60B)
6.d Idealised Me refined as rotating group:
 C25(H25A,H25B,H25C), C26(H26A,H26B,H26C), C27(H27A,H27B,H27C), C34(H34A,H34B,
 H34C), C35(H35A,H35B,H35C), C36(H36A,H36B,H36C), C61A(H61A,H61B,H61C),
 C61B(H61D,H61E,H61F)
;

loop_
_space_group_symop_id
_space_group_symop_operation_xyz
1 'x, y, z'
2 '-x, y+1/2, -z+1/2'
3 '-x, -y, -z'
4 'x, -y-1/2, z-1/2'

loop_
_atom_site_label
_atom_site_type_symbol
_atom_site_fract_x
_atom_site_fract_y
_atom_site_fract_z
_atom_site_U_iso_or_equiv
_atom_site_adp_type
_atom_site_occupancy
_atom_site_symmetry_multiplicity
_atom_site_calc_flag
_atom_site_refinement_flags
_atom_site_disorder_assembly
_atom_site_disorder_group
C1 C 0.2581(3) 0.9388(4) 0.3526(4) 0.0462(14) Uani 1 1 d . . .
C2 C 0.2817(3) 0.8555(3) 0.3505(3) 0.0442(14) Uani 1 1 d . . .
H2 H 0.2821 0.8270 0.3037 0.053 Uiso 1 1 calc R . .
C3 C 0.3027(3) 0.8244(3) 0.4222(3) 0.0398(13) Uani 1 1 d . . .
C4 C 0.2923(3) 0.8849(3) 0.4798(3) 0.0408(13) Uani 1 1 d . . .
C5 C 0.3095(3) 0.8839(4) 0.5611(3) 0.0450(14) Uani 1 1 d . . .
H5 H 0.3287 0.8375 0.5880 0.054 Uiso 1 1 calc R . .
C6 C 0.2983(4) 0.9518(4) 0.6017(4) 0.0522(15) Uani 1 1 d . . .
H6 H 0.3109 0.9517 0.6569 0.063 Uiso 1 1 calc R . .
C7 C 0.2692(4) 1.0195(4) 0.5643(4) 0.0582(17) Uani 1 1 d . . .
H7 H 0.2600 1.0646 0.5936 0.070 Uiso 1 1 calc R . .
C8 C 0.2530(3) 1.0218(4) 0.4817(4) 0.0502(15) Uani 1 1 d . . .
H8 H 0.2345 1.0688 0.4554 0.060 Uiso 1 1 calc R . .
C9 C 0.2646(3) 0.9544(3) 0.4396(3) 0.0416(13) Uani 1 1 d . . .
C10 C 0.3313(3) 0.7442(3) 0.4386(3) 0.0402(13) Uani 1 1 d . . .
C11 C 0.3742(3) 0.7107(4) 0.3894(4) 0.0509(15) Uani 1 1 d . . .
H11 H 0.3832 0.7395 0.3454 0.061 Uiso 1 1 calc R . .
C12 C 0.4037(4) 0.6366(4) 0.4033(4) 0.0622(19) Uani 1 1 d . . .
H12 H 0.4337 0.6143 0.3699 0.075 Uiso 1 1 calc R . .
C13 C 0.3892(4) 0.5951(4) 0.4665(4) 0.0584(17) Uani 1 1 d . . .
C14 C 0.3457(4) 0.6244(4) 0.5159(4) 0.0566(17) Uani 1 1 d . . .
H14 H 0.3357 0.5941 0.5587 0.068 Uiso 1 1 calc R . .
C15 C 0.3165(3) 0.7001(4) 0.5015(4) 0.0485(15) Uani 1 1 d . . .
H15 H 0.2862 0.7220 0.5349 0.058 Uiso 1 1 calc R . .
C16 C 0.1234(3) 0.9738(3) 0.2300(3) 0.0389(12) Uani 1 1 d . . .
C17 C 0.0074(3) 0.9639(5) 0.1453(4) 0.064(2) Uani 1 1 d . . .
H17A H -0.0015 0.9409 0.0923 0.077 Uiso 1 1 calc R . .
H17B H -0.0325 1.0022 0.1498 0.077 Uiso 1 1 calc R . .
C18 C 0.0132(3) 0.8999(4) 0.2076(4) 0.064(2) Uani 1 1 d . . .
H18A H -0.0281 0.9037 0.2369 0.077 Uiso 1 1 calc R . .
H18B H 0.0130 0.8465 0.1843 0.077 Uiso 1 1 calc R . .
C19 C 0.0988(3) 0.8765(4) 0.3318(3) 0.0433(14) Uani 1 1 d . . .
C20 C 0.0828(3) 0.9152(4) 0.3969(3) 0.0452(14) Uani 1 1 d . . .
C21 C 0.0891(3) 0.8737(4) 0.4662(3) 0.0477(15) Uani 1 1 d . . .
H21 H 0.0790 0.8998 0.5113 0.057 Uiso 1 1 calc R . .
C22 C 0.1102(3) 0.7943(4) 0.4712(3) 0.0454(14) Uani 1 1 d . . .
C23 C 0.1257(3) 0.7578(4) 0.4050(3) 0.0463(14) Uani 1 1 d . . .
H23 H 0.1412 0.7042 0.4082 0.056 Uiso 1 1 calc R . .
C24 C 0.1193(3) 0.7972(3) 0.3336(3) 0.0415(13) Uani 1 1 d . . .
C25 C 0.1369(4) 0.7553(4) 0.2637(4) 0.0557(17) Uani 1 1 d . . .
H25A H 0.0915 0.7320 0.2340 0.084 Uiso 1 1 calc R . .
H25B H 0.1731 0.7134 0.2805 0.084 Uiso 1 1 calc R . .
H25C H 0.1575 0.7931 0.2307 0.084 Uiso 1 1 calc R . .
C26 C 0.0597(4) 1.0012(4) 0.3937(4) 0.0576(16) Uani 1 1 d . . .
H26A H 0.0457 1.0163 0.4432 0.086 Uiso 1 1 calc R . .
H26B H 0.0174 1.0089 0.3513 0.086 Uiso 1 1 calc R . .
H26C H 0.1012 1.0342 0.3844 0.086 Uiso 1 1 calc R . .
C27 C 0.1157(4) 0.7500(4) 0.5470(3) 0.0571(17) Uani 1 1 d . . .
H27A H 0.0659 0.7367 0.5556 0.086 Uiso 1 1 calc R . .
H27B H 0.1406 0.7832 0.5898 0.086 Uiso 1 1 calc R . .
H27C H 0.1443 0.7014 0.5447 0.086 Uiso 1 1 calc R . .
C28 C 0.0927(3) 1.0699(4) 0.1188(3) 0.0461(15) Uani 1 1 d . . .
C29 C 0.1147(3) 1.0601(4) 0.0472(3) 0.0463(14) Uani 1 1 d . . .
C30 C 0.1179(3) 1.1259(4) 0.0010(4) 0.0511(16) Uani 1 1 d . . .
H30 H 0.1349 1.1200 -0.0470 0.061 Uiso 1 1 calc R . .
C31 C 0.0967(3) 1.2010(4) 0.0227(4) 0.0550(17) Uani 1 1 d . . .
C32 C 0.0723(3) 1.2081(4) 0.0928(4) 0.0558(17) Uani 1 1 d . . .
H32 H 0.0577 1.2586 0.1082 0.067 Uiso 1 1 calc R . .
C33 C 0.0683(3) 1.1438(4) 0.1412(4) 0.0525(16) Uani 1 1 d . . .
C34 C 0.0358(4) 1.1532(4) 0.2139(4) 0.0641(19) Uani 1 1 d . . .
H34A H 0.0315 1.2096 0.2253 0.096 Uiso 1 1 calc R . .
H34B H 0.0683 1.1276 0.2576 0.096 Uiso 1 1 calc R . .
H34C H -0.0133 1.1286 0.2062 0.096 Uiso 1 1 calc R . .
C35 C 0.1312(4) 0.9795(4) 0.0171(4) 0.0606(18) Uani 1 1 d . . .
H35A H 0.1647 0.9509 0.0578 0.091 Uiso 1 1 calc R . .
H35B H 0.1546 0.9856 -0.0287 0.091 Uiso 1 1 calc R . .
H35C H 0.0849 0.9498 0.0027 0.091 Uiso 1 1 calc R . .
C36 C 0.1006(4) 1.2715(4) -0.0291(4) 0.069(2) Uani 1 1 d . . .
H36A H 0.1009 1.2536 -0.0824 0.103 Uiso 1 1 calc R . .
H36B H 0.1460 1.3014 -0.0099 0.103 Uiso 1 1 calc R . .
H36C H 0.0574 1.3055 -0.0286 0.103 Uiso 1 1 calc R . .
C37 C 0.4298(3) 0.9815(3) 0.2435(3) 0.0366(12) Uani 1 1 d . . .
H37 H 0.4107 0.9606 0.1900 0.044 Uiso 1 1 calc R . .
C38 C 0.4418(3) 0.9097(3) 0.2956(3) 0.0434(13) Uani 1 1 d . . .
H38A H 0.3934 0.8848 0.2984 0.052 Uiso 1 1 calc R . .
H38B H 0.4652 0.9258 0.3489 0.052 Uiso 1 1 calc R . .
C39 C 0.4917(3) 0.8499(3) 0.2637(4) 0.0489(15) Uani 1 1 d . . .
H39A H 0.5013 0.8044 0.2999 0.059 Uiso 1 1 calc R . .
H39B H 0.4656 0.8298 0.2128 0.059 Uiso 1 1 calc R . .
C40 C 0.5653(3) 0.8861(3) 0.2535(4) 0.0508(15) Uani 1 1 d . . .
H40A H 0.5946 0.8996 0.3052 0.061 Uiso 1 1 calc R . .
H40B H 0.5939 0.8470 0.2288 0.061 Uiso 1 1 calc R . .
C41 C 0.5537(4) 0.9591(4) 0.2042(5) 0.064(2) Uani 1 1 d . . .
H41A H 0.5292 0.9448 0.1507 0.076 Uiso 1 1 calc R . .
H41B H 0.6023 0.9832 0.2012 0.076 Uiso 1 1 calc R . .
C42 C 0.5051(3) 1.0199(3) 0.2389(5) 0.0568(18) Uani 1 1 d . . .
H42A H 0.5303 1.0360 0.2915 0.068 Uiso 1 1 calc R . .
H42B H 0.4974 1.0676 0.2055 0.068 Uiso 1 1 calc R . .
C43 C 0.3958(3) 1.1111(3) 0.3511(3) 0.0364(12) Uani 1 1 d . . .
H43 H 0.3520 1.1402 0.3636 0.044 Uiso 1 1 calc R . .
C44 C 0.4218(3) 1.0588(3) 0.4219(3) 0.0396(12) Uani 1 1 d . . .
H44A H 0.4696 1.0337 0.4174 0.048 Uiso 1 1 calc R . .
H44B H 0.3851 1.0165 0.4242 0.048 Uiso 1 1 calc R . .
C45 C 0.4315(3) 1.1082(3) 0.4966(3) 0.0418(13) Uani 1 1 d . . .
H45A H 0.3833 1.1318 0.5021 0.050 Uiso 1 1 calc R . .
H45B H 0.4482 1.0738 0.5422 0.050 Uiso 1 1 calc R . .
C46 C 0.4874(3) 1.1727(4) 0.4941(3) 0.0484(15) Uani 1 1 d . . .
H46A H 0.5366 1.1487 0.4942 0.058 Uiso 1 1 calc R . .
H46B H 0.4910 1.2058 0.5414 0.058 Uiso 1 1 calc R . .
C47 C 0.4671(4) 1.2246(4) 0.4228(4) 0.0556(17) Uani 1 1 d . . .
H47A H 0.5073 1.2634 0.4214 0.067 Uiso 1 1 calc R . .
H47B H 0.4213 1.2545 0.4262 0.067 Uiso 1 1 calc R . .
C48 C 0.4547(4) 1.1758(4) 0.3474(4) 0.0515(16) Uani 1 1 d . . .
H48A H 0.5019 1.1509 0.3404 0.062 Uiso 1 1 calc R . .
H48B H 0.4378 1.2108 0.3023 0.062 Uiso 1 1 calc R . .
C49 C 0.3566(3) 1.1240(3) 0.1824(3) 0.0357(12) Uani 1 1 d . . .
H49 H 0.4052 1.1524 0.1930 0.043 Uiso 1 1 calc R . .
C50 C 0.3513(4) 1.0863(3) 0.1009(3) 0.0474(14) Uani 1 1 d . . .
H50A H 0.3909 1.0462 0.1024 0.057 Uiso 1 1 calc R . .
H50B H 0.3029 1.0594 0.0860 0.057 Uiso 1 1 calc R . .
C51 C 0.3595(4) 1.1496(3) 0.0407(3) 0.0472(14) Uani 1 1 d . . .
H51A H 0.3553 1.1248 -0.0112 0.057 Uiso 1 1 calc R . .
H51B H 0.4092 1.1741 0.0541 0.057 Uiso 1 1 calc R . .
C52 C 0.3002(3) 1.2138(3) 0.0376(3) 0.0440(14) Uani 1 1 d . . .
H52A H 0.3087 1.2555 0.0004 0.053 Uiso 1 1 calc R . .
H52B H 0.2507 1.1905 0.0189 0.053 Uiso 1 1 calc R . .
C53 C 0.3023(3) 1.2500(3) 0.1172(3) 0.0472(14) Uani 1 1 d . . .
H53A H 0.2606 1.2876 0.1146 0.057 Uiso 1 1 calc R . .
H53B H 0.3490 1.2800 0.1322 0.057 Uiso 1 1 calc R . .
C54 C 0.2971(3) 1.1879(3) 0.1793(4) 0.0447(14) Uani 1 1 d . . .
H54A H 0.2475 1.1629 0.1682 0.054 Uiso 1 1 calc R . .
H54B H 0.3026 1.2141 0.2307 0.054 Uiso 1 1 calc R . .
C55A C 0.1730(6) 0.4803(7) 0.2319(7) 0.070(2) Uani 0.650(9) 1 d PDU A 1
C56A C 0.1575(6) 0.4028(7) 0.2082(7) 0.070(2) Uani 0.650(9) 1 d PDU A 1
H56A H 0.1260 0.3925 0.1598 0.084 Uiso 0.650(9) 1 calc PR A 1
C57A C 0.1878(7) 0.3404(8) 0.2551(8) 0.071(2) Uani 0.650(9) 1 d PDU A 1
H57A H 0.1767 0.2874 0.2392 0.085 Uiso 0.650(9) 1 calc PR A 1
C58A C 0.2341(6) 0.3561(9) 0.3251(7) 0.071(3) Uani 0.650(9) 1 d PDU A 1
H58A H 0.2557 0.3137 0.3571 0.085 Uiso 0.650(9) 1 calc PR A 1
C59A C 0.2492(6) 0.4337(10) 0.3490(7) 0.076(3) Uani 0.650(9) 1 d PDU A 1
H59A H 0.2807 0.4438 0.3974 0.091 Uiso 0.650(9) 1 calc PR A 1
C60A C 0.2189(7) 0.4966(9) 0.3031(7) 0.073(3) Uani 0.650(9) 1 d PDU A 1
H60A H 0.2292 0.5495 0.3196 0.087 Uiso 0.650(9) 1 calc PR A 1
C61A C 0.1416(7) 0.5506(7) 0.1840(7) 0.090(3) Uani 0.650(9) 1 d PDU A 1
H61A H 0.1380 0.5384 0.1286 0.135 Uiso 0.650(9) 1 calc PR A 1
H61B H 0.1742 0.5963 0.1976 0.135 Uiso 0.650(9) 1 calc PR A 1
H61C H 0.0922 0.5627 0.1948 0.135 Uiso 0.650(9) 1 calc PR A 1
C55B C 0.1584(10) 0.4228(13) 0.2042(11) 0.070(2) Uani 0.350(9) 1 d PDU A 2
C56B C 0.1797(12) 0.3553(15) 0.2481(13) 0.070(2) Uani 0.350(9) 1 d PDU A 2
H56B H 0.1705 0.3042 0.2259 0.084 Uiso 0.350(9) 1 calc PR A 2
C57B C 0.2148(12) 0.3640(17) 0.3252(13) 0.071(2) Uani 0.350(9) 1 d PDU A 2
H57B H 0.2297 0.3186 0.3562 0.085 Uiso 0.350(9) 1 calc PR A 2
C58B C 0.2281(11) 0.4392(18) 0.3569(12) 0.071(3) Uani 0.350(9) 1 d PDU A 2
H58B H 0.2523 0.4442 0.4096 0.085 Uiso 0.350(9) 1 calc PR A 2
C59B C 0.2070(13) 0.5072(16) 0.3137(12) 0.076(3) Uani 0.350(9) 1 d PDU A 2
H59B H 0.2162 0.5584 0.3356 0.091 Uiso 0.350(9) 1 calc PR A 2
C60B C 0.1718(13) 0.4968(14) 0.2371(12) 0.073(3) Uani 0.350(9) 1 d PDU A 2
H60B H 0.1563 0.5421 0.2063 0.087 Uiso 0.350(9) 1 calc PR A 2
C61B C 0.1206(11) 0.4159(13) 0.1209(11) 0.090(3) Uani 0.350(9) 1 d PDU A 2
H61D H 0.1388 0.3688 0.0976 0.135 Uiso 0.350(9) 1 calc PR A 2
H61E H 0.1313 0.4630 0.0922 0.135 Uiso 0.350(9) 1 calc PR A 2
H61F H 0.0670 0.4114 0.1184 0.135 Uiso 0.350(9) 1 calc PR A 2
F1 F 0.4182(3) 0.5203(2) 0.4795(3) 0.0853(14) Uani 1 1 d . . .
N1 N 0.0843(3) 0.9166(3) 0.2578(3) 0.0446(12) Uani 1 1 d . . .
N2 N 0.0815(2) 1.0011(3) 0.1644(3) 0.0467(11) Uani 1 1 d . . .
P1 P 0.35891(7) 1.05313(8) 0.26352(8) 0.0328(3) Uani 1 1 d . . .
Cl1 Cl 0.20556(8) 1.12319(8) 0.32406(9) 0.0479(4) Uani 1 1 d . . .
Cl2 Cl 0.25739(8) 0.90298(8) 0.17461(8) 0.0425(3) Uani 1 1 d . . .
Ru1 Ru 0.23467(2) 1.00187(3) 0.26575(2) 0.03372(12) Uani 1 1 d . . .

loop_
_atom_site_aniso_label
_atom_site_aniso_U_11
_atom_site_aniso_U_22
_atom_site_aniso_U_33
_atom_site_aniso_U_23
_atom_site_aniso_U_13
_atom_site_aniso_U_12
C1 0.031(3) 0.049(3) 0.058(4) 0.010(3) 0.007(3) -0.009(2)
C2 0.047(3) 0.043(3) 0.041(3) 0.002(3) 0.005(3) -0.013(3)
C3 0.035(3) 0.047(3) 0.036(3) 0.006(3) 0.003(2) -0.006(2)
C4 0.036(3) 0.045(3) 0.043(3) 0.002(3) 0.012(2) 0.001(2)
C5 0.048(3) 0.051(4) 0.037(3) 0.006(3) 0.012(3) 0.008(3)
C6 0.055(4) 0.052(4) 0.049(4) 0.002(3) 0.008(3) 0.001(3)
C7 0.067(4) 0.061(4) 0.050(4) -0.012(3) 0.016(3) -0.004(3)
C8 0.050(3) 0.044(3) 0.060(4) 0.002(3) 0.019(3) 0.003(3)
C9 0.039(3) 0.043(3) 0.043(3) 0.009(3) 0.012(2) 0.000(3)
C10 0.044(3) 0.038(3) 0.039(3) 0.003(3) 0.011(2) -0.008(2)
C11 0.058(4) 0.041(3) 0.056(4) 0.012(3) 0.018(3) 0.000(3)
C12 0.084(5) 0.043(4) 0.069(5) 0.002(3) 0.039(4) 0.000(4)
C13 0.069(4) 0.040(4) 0.069(5) 0.008(3) 0.019(4) 0.006(3)
C14 0.067(4) 0.042(4) 0.067(4) 0.017(3) 0.029(4) 0.008(3)
C15 0.047(3) 0.046(3) 0.054(4) 0.003(3) 0.012(3) 0.003(3)
C16 0.034(3) 0.046(3) 0.036(3) 0.008(2) 0.003(2) 0.000(2)
C17 0.042(3) 0.082(5) 0.061(4) 0.025(4) -0.009(3) -0.019(3)
C18 0.041(3) 0.084(5) 0.061(4) 0.026(4) -0.009(3) -0.021(3)
C19 0.041(3) 0.052(4) 0.038(3) 0.011(3) 0.009(2) -0.012(3)
C20 0.035(3) 0.053(4) 0.048(3) 0.015(3) 0.007(2) 0.001(3)
C21 0.043(3) 0.059(4) 0.043(3) 0.009(3) 0.011(3) -0.002(3)
C22 0.034(3) 0.059(4) 0.043(3) 0.013(3) 0.007(2) -0.006(3)
C23 0.039(3) 0.045(3) 0.054(4) 0.009(3) 0.006(3) -0.009(3)
C24 0.040(3) 0.046(3) 0.038(3) 0.003(3) 0.006(2) -0.007(3)
C25 0.060(4) 0.058(4) 0.048(4) -0.001(3) 0.007(3) -0.022(3)
C26 0.055(4) 0.059(4) 0.063(4) 0.015(4) 0.021(3) 0.003(3)
C27 0.058(4) 0.068(5) 0.046(4) 0.025(3) 0.009(3) 0.002(3)
C28 0.037(3) 0.056(4) 0.042(3) 0.020(3) -0.002(2) -0.008(3)
C29 0.038(3) 0.053(4) 0.043(3) 0.010(3) -0.005(3) -0.011(3)
C30 0.047(3) 0.060(4) 0.043(3) 0.017(3) -0.001(3) -0.012(3)
C31 0.035(3) 0.056(4) 0.068(4) 0.024(4) -0.006(3) -0.007(3)
C32 0.044(3) 0.055(4) 0.067(4) 0.017(4) 0.007(3) 0.005(3)
C33 0.033(3) 0.061(4) 0.062(4) 0.021(3) 0.005(3) 0.006(3)
C34 0.053(4) 0.074(5) 0.066(5) 0.022(4) 0.015(3) 0.018(4)
C35 0.071(5) 0.057(4) 0.049(4) 0.004(3) -0.001(3) -0.012(3)
C36 0.051(4) 0.070(5) 0.084(5) 0.041(4) 0.010(4) -0.006(3)
C37 0.039(3) 0.029(3) 0.041(3) 0.003(2) 0.004(2) 0.002(2)
C38 0.057(4) 0.030(3) 0.046(3) 0.003(3) 0.015(3) 0.003(3)
C39 0.055(4) 0.030(3) 0.066(4) -0.001(3) 0.022(3) 0.007(3)
C40 0.046(3) 0.034(3) 0.073(4) 0.001(3) 0.012(3) 0.010(3)
C41 0.053(4) 0.048(4) 0.100(6) 0.023(4) 0.040(4) 0.010(3)
C42 0.048(3) 0.037(3) 0.089(5) 0.017(3) 0.019(3) 0.006(3)
C43 0.033(3) 0.032(3) 0.044(3) 0.000(2) 0.006(2) -0.004(2)
C44 0.038(3) 0.034(3) 0.044(3) -0.001(3) 0.000(2) 0.006(2)
C45 0.044(3) 0.041(3) 0.038(3) 0.003(3) 0.002(2) 0.008(2)
C46 0.048(4) 0.053(4) 0.042(3) -0.012(3) 0.001(3) -0.004(3)
C47 0.068(4) 0.046(4) 0.051(4) -0.005(3) 0.005(3) -0.016(3)
C48 0.058(4) 0.053(4) 0.044(3) -0.006(3) 0.010(3) -0.020(3)
C49 0.035(3) 0.032(3) 0.039(3) 0.006(2) 0.006(2) -0.003(2)
C50 0.069(4) 0.034(3) 0.040(3) 0.003(3) 0.012(3) 0.002(3)
C51 0.062(4) 0.039(3) 0.041(3) 0.002(3) 0.010(3) -0.003(3)
C52 0.045(3) 0.039(3) 0.045(3) 0.012(3) -0.001(3) -0.007(3)
C53 0.058(4) 0.035(3) 0.051(4) 0.014(3) 0.015(3) 0.007(3)
C54 0.050(3) 0.034(3) 0.053(4) 0.007(3) 0.018(3) 0.006(3)
C55A 0.064(4) 0.084(6) 0.069(4) 0.020(4) 0.030(3) 0.024(4)
C56A 0.061(4) 0.088(6) 0.067(4) 0.018(4) 0.030(4) 0.025(4)
C57A 0.060(5) 0.088(6) 0.070(4) 0.020(4) 0.031(4) 0.035(4)
C58A 0.061(6) 0.097(5) 0.063(4) 0.022(4) 0.032(4) 0.034(5)
C59A 0.064(5) 0.106(6) 0.065(5) 0.023(5) 0.032(4) 0.022(5)
C60A 0.064(5) 0.095(6) 0.067(4) 0.023(5) 0.031(4) 0.020(4)
C61A 0.073(7) 0.097(8) 0.101(8) 0.016(7) 0.017(6) 0.030(6)
C55B 0.064(4) 0.084(6) 0.069(4) 0.020(4) 0.030(3) 0.024(4)
C56B 0.061(4) 0.088(6) 0.067(4) 0.018(4) 0.030(4) 0.025(4)
C57B 0.060(5) 0.088(6) 0.070(4) 0.020(4) 0.031(4) 0.035(4)
C58B 0.061(6) 0.097(5) 0.063(4) 0.022(4) 0.032(4) 0.034(5)
C59B 0.064(5) 0.106(6) 0.065(5) 0.023(5) 0.032(4) 0.022(5)
C60B 0.064(5) 0.095(6) 0.067(4) 0.023(5) 0.031(4) 0.020(4)
C61B 0.073(7) 0.097(8) 0.101(8) 0.016(7) 0.017(6) 0.030(6)
F1 0.108(4) 0.053(2) 0.106(4) 0.023(2) 0.051(3) 0.029(2)
N1 0.039(2) 0.057(3) 0.036(3) 0.016(2) 0.001(2) -0.004(2)
N2 0.035(2) 0.054(3) 0.048(3) 0.015(3) -0.001(2) -0.006(2)
P1 0.0325(6) 0.0292(7) 0.0365(7) 0.0027(6) 0.0060(5) -0.0003(5)
Cl1 0.0467(7) 0.0411(8) 0.0595(9) -0.0025(7) 0.0187(7) 0.0014(6)
Cl2 0.0465(7) 0.0390(7) 0.0432(7) -0.0031(6) 0.0109(6) -0.0075(6)
Ru1 0.03101(19) 0.0340(2) 0.0359(2) 0.0054(2) 0.00533(14) -0.00129(18)

loop_
_atom_type_symbol
_atom_type_description
_atom_type_scat_dispersion_real
_atom_type_scat_dispersion_imag
_atom_type_scat_source
C C 0.0181 0.0091 'International Tables Vol C Tables 4.2.6.8 and 6.1.1.4'
H H 0.0000 0.0000 'International Tables Vol C Tables 4.2.6.8 and 6.1.1.4'
N N 0.0311 0.0180 'International Tables Vol C Tables 4.2.6.8 and 6.1.1.4'
F F 0.0727 0.0534 'International Tables Vol C Tables 4.2.6.8 and 6.1.1.4'
Cl Cl 0.3639 0.7018 'International Tables Vol C Tables 4.2.6.8 and 6.1.1.4'
Ru Ru 0.0552 3.2960 'International Tables Vol C Tables 4.2.6.8 and 6.1.1.4'
P P 0.2955 0.4335 'International Tables Vol C Tables 4.2.6.8 and 6.1.1.4'

loop_
_geom_angle_atom_site_label_1
_geom_angle_atom_site_label_2
_geom_angle_atom_site_label_3
_geom_angle
C2 C1 C9 102.7(5)
C2 C1 Ru1 123.9(5)
C9 C1 Ru1 133.3(5)
C1 C2 H2 123.7
C3 C2 C1 112.6(5)
C3 C2 H2 123.7
C2 C3 C4 108.2(5)
C2 C3 C10 125.1(5)
C10 C3 C4 126.7(5)
C5 C4 C3 130.7(5)
C5 C4 C9 120.6(5)
C9 C4 C3 108.5(5)
C4 C5 H5 120.6
C6 C5 C4 118.9(6)
C6 C5 H5 120.6
C5 C6 H6 119.1
C7 C6 C5 121.8(6)
C7 C6 H6 119.1
C6 C7 H7 120.1
C6 C7 C8 119.7(6)
C8 C7 H7 120.1
C7 C8 H8 120.3
C9 C8 C7 119.4(6)
C9 C8 H8 120.3
C4 C9 C1 107.9(5)
C8 C9 C1 132.4(5)
C8 C9 C4 119.5(5)
C11 C10 C3 118.8(5)
C11 C10 C15 118.8(5)
C15 C10 C3 122.4(5)
C10 C11 H11 119.5
C12 C11 C10 121.1(6)
C12 C11 H11 119.5
C11 C12 H12 120.6
C11 C12 C13 118.8(6)
C13 C12 H12 120.6
C12 C13 F1 118.5(6)
C14 C13 C12 122.8(6)
C14 C13 F1 118.8(6)
C13 C14 H14 121.1
C13 C14 C15 117.8(6)
C15 C14 H14 121.1
C10 C15 H15 119.6
C14 C15 C10 120.7(6)
C14 C15 H15 119.6
N1 C16 Ru1 127.9(4)
N2 C16 N1 107.1(5)
N2 C16 Ru1 123.9(4)
H17A C17 H17B 109.3
C18 C17 H17A 111.5
C18 C17 H17B 111.5
N2 C17 H17A 111.5
N2 C17 H17B 111.5
N2 C17 C18 101.5(5)
C17 C18 H18A 111.1
C17 C18 H18B 111.1
H18A C18 H18B 109.1
N1 C18 C17 103.3(5)
N1 C18 H18A 111.1
N1 C18 H18B 111.1
C20 C19 C24 122.2(5)
C20 C19 N1 118.6(5)
C24 C19 N1 118.7(5)
C19 C20 C26 121.5(5)
C21 C20 C19 118.6(6)
C21 C20 C26 119.9(6)
C20 C21 H21 119.3
C20 C21 C22 121.3(6)
C22 C21 H21 119.3
C21 C22 C27 120.4(6)
C23 C22 C21 118.3(5)
C23 C22 C27 121.3(6)
C22 C23 H23 118.8
C22 C23 C24 122.3(6)
C24 C23 H23 118.8
C19 C24 C23 117.3(5)
C19 C24 C25 122.3(5)
C23 C24 C25 120.4(6)
C24 C25 H25A 109.5
C24 C25 H25B 109.5
C24 C25 H25C 109.5
H25A C25 H25B 109.5
H25A C25 H25C 109.5
H25B C25 H25C 109.5
C20 C26 H26A 109.5
C20 C26 H26B 109.5
C20 C26 H26C 109.5
H26A C26 H26B 109.5
H26A C26 H26C 109.5
H26B C26 H26C 109.5
C22 C27 H27A 109.5
C22 C27 H27B 109.5
C22 C27 H27C 109.5
H27A C27 H27B 109.5
H27A C27 H27C 109.5
H27B C27 H27C 109.5
C29 C28 C33 121.0(6)
C29 C28 N2 119.5(6)
C33 C28 N2 118.5(5)
C28 C29 C35 121.9(6)
C30 C29 C28 118.6(6)
C30 C29 C35 119.5(6)
C29 C30 H30 119.0
C29 C30 C31 121.9(6)
C31 C30 H30 119.0
C30 C31 C36 120.7(6)
C32 C31 C30 118.0(6)
C32 C31 C36 121.3(7)
C31 C32 H32 118.9
C31 C32 C33 122.2(6)
C33 C32 H32 118.9
C28 C33 C34 121.5(6)
C32 C33 C28 118.1(6)
C32 C33 C34 120.3(6)
C33 C34 H34A 109.5
C33 C34 H34B 109.5
C33 C34 H34C 109.5
H34A C34 H34B 109.5
H34A C34 H34C 109.5
H34B C34 H34C 109.5
C29 C35 H35A 109.5
C29 C35 H35B 109.5
C29 C35 H35C 109.5
H35A C35 H35B 109.5
H35A C35 H35C 109.5
H35B C35 H35C 109.5
C31 C36 H36A 109.5
C31 C36 H36B 109.5
C31 C36 H36C 109.5
H36A C36 H36B 109.5
H36A C36 H36C 109.5
H36B C36 H36C 109.5
C38 C37 H37 105.5
C38 C37 C42 109.7(5)
C38 C37 P1 116.2(4)
C42 C37 H37 105.5
C42 C37 P1 113.6(4)
P1 C37 H37 105.5
C37 C38 H38A 109.7
C37 C38 H38B 109.7
C37 C38 C39 110.0(5)
H38A C38 H38B 108.2
C39 C38 H38A 109.7
C39 C38 H38B 109.7
C38 C39 H39A 109.2
C38 C39 H39B 109.2
H39A C39 H39B 107.9
C40 C39 C38 112.2(5)
C40 C39 H39A 109.2
C40 C39 H39B 109.2
C39 C40 H40A 109.4
C39 C40 H40B 109.4
H40A C40 H40B 108.0
C41 C40 C39 111.2(5)
C41 C40 H40A 109.4
C41 C40 H40B 109.4
C40 C41 H41A 109.5
C40 C41 H41B 109.5
C40 C41 C42 110.7(5)
H41A C41 H41B 108.1
C42 C41 H41A 109.5
C42 C41 H41B 109.5
C37 C42 C41 108.9(5)
C37 C42 H42A 109.9
C37 C42 H42B 109.9
C41 C42 H42A 109.9
C41 C42 H42B 109.9
H42A C42 H42B 108.3
C44 C43 H43 104.8
C44 C43 C48 109.0(5)
C44 C43 P1 112.3(4)
C48 C43 H43 104.8
C48 C43 P1 119.7(4)
P1 C43 H43 104.8
C43 C44 H44A 109.6
C43 C44 H44B 109.6
C43 C44 C45 110.2(4)
H44A C44 H44B 108.1
C45 C44 H44A 109.6
C45 C44 H44B 109.6
C44 C45 H45A 109.6
C44 C45 H45B 109.6
H45A C45 H45B 108.1
C46 C45 C44 110.3(5)
C46 C45 H45A 109.6
C46 C45 H45B 109.6
C45 C46 H46A 109.2
C45 C46 H46B 109.2
C45 C46 C47 112.1(5)
H46A C46 H46B 107.9
C47 C46 H46A 109.2
C47 C46 H46B 109.2
C46 C47 H47A 109.3
C46 C47 H47B 109.3
C46 C47 C48 111.7(5)
H47A C47 H47B 107.9
C48 C47 H47A 109.3
C48 C47 H47B 109.3
C43 C48 H48A 109.7
C43 C48 H48B 109.7
C47 C48 C43 109.9(5)
C47 C48 H48A 109.7
C47 C48 H48B 109.7
H48A C48 H48B 108.2
C50 C49 H49 105.9
C50 C49 P1 115.2(4)
C54 C49 H49 105.9
C54 C49 C50 109.5(5)
C54 C49 P1 113.8(4)
P1 C49 H49 105.9
C49 C50 H50A 109.6
C49 C50 H50B 109.6
H50A C50 H50B 108.1
C51 C50 C49 110.2(5)
C51 C50 H50A 109.6
C51 C50 H50B 109.6
C50 C51 H51A 109.3
C50 C51 H51B 109.3
C50 C51 C52 111.4(5)
H51A C51 H51B 108.0
C52 C51 H51A 109.3
C52 C51 H51B 109.3
C51 C52 H52A 109.5
C51 C52 H52B 109.5
H52A C52 H52B 108.1
C53 C52 C51 110.8(5)
C53 C52 H52A 109.5
C53 C52 H52B 109.5
C52 C53 H53A 109.1
C52 C53 H53B 109.1
C52 C53 C54 112.4(5)
H53A C53 H53B 107.9
C54 C53 H53A 109.1
C54 C53 H53B 109.1
C49 C54 H54A 109.2
C49 C54 H54B 109.2
C53 C54 C49 112.1(5)
C53 C54 H54A 109.2
C53 C54 H54B 109.2
H54A C54 H54B 107.9
C56A C55A C60A 120.7(9)
C56A C55A C61A 122.8(9)
C60A C55A C61A 116.5(9)
C55A C56A H56A 119.9
C55A C56A C57A 120.2(10)
C57A C56A H56A 119.9
C56A C57A H57A 120.3
C58A C57A C56A 119.5(9)
C58A C57A H57A 120.3
C57A C58A H58A 119.9
C57A C58A C59A 120.2(9)
C59A C58A H58A 119.9
C58A C59A H59A 119.5
C60A C59A C58A 121.0(9)
C60A C59A H59A 119.5
C55A C60A H60A 120.8
C59A C60A C55A 118.5(10)
C59A C60A H60A 120.8
C56B C55B C61B 120.4(13)
C60B C55B C56B 120.2(13)
C60B C55B C61B 119.4(12)
C55B C56B H56B 120.6
C57B C56B C55B 118.8(13)
C57B C56B H56B 120.6
C56B C57B H57B 120.0
C58B C57B C56B 119.9(12)
C58B C57B H57B 120.0
C57B C58B H58B 119.0
C57B C58B C59B 121.9(12)
C59B C58B H58B 119.0
C58B C59B H59B 121.5
C60B C59B C58B 116.9(12)
C60B C59B H59B 121.5
C55B C60B C59B 122.3(13)
C55B C60B H60B 118.9
C59B C60B H60B 118.9
C55B C61B H61D 109.5
C55B C61B H61E 109.5
C55B C61B H61F 109.5
H61D C61B H61E 109.5
H61D C61B H61F 109.5
H61E C61B H61F 109.5
C16 N1 C18 113.5(5)
C16 N1 C19 129.6(5)
C19 N1 C18 116.6(5)
C16 N2 C17 114.0(5)
C16 N2 C28 129.1(5)
C28 N2 C17 115.7(4)
C37 P1 Ru1 117.28(17)
C43 P1 C37 109.9(3)
C43 P1 C49 104.2(2)
C43 P1 Ru1 112.27(17)
C49 P1 C37 101.5(2)
C49 P1 Ru1 110.46(17)
C1 Ru1 C16 100.7(2)
C1 Ru1 P1 98.01(17)
C1 Ru1 Cl1 100.5(2)
C1 Ru1 Cl2 95.8(2)
C16 Ru1 P1 160.69(15)
C16 Ru1 Cl1 92.33(16)
C16 Ru1 Cl2 85.46(16)
Cl1 Ru1 P1 89.04(5)
Cl1 Ru1 Cl2 163.68(5)
Cl2 Ru1 P1 87.84(5)

loop_
_geom_bond_atom_site_label_1
_geom_bond_atom_site_label_2
_geom_bond_distance
C1 C2 1.476(8)
C1 C9 1.524(8)
C1 Ru1 1.841(6)
C2 H2 0.9500
C2 C3 1.349(7)
C3 C4 1.470(8)
C3 C10 1.465(8)
C4 C5 1.398(8)
C4 C9 1.415(7)
C5 H5 0.9500
C5 C6 1.385(8)
C6 H6 0.9500
C6 C7 1.377(9)
C7 H7 0.9500
C7 C8 1.419(9)
C8 H8 0.9500
C8 C9 1.394(8)
C10 C11 1.387(8)
C10 C15 1.394(8)
C11 H11 0.9500
C11 C12 1.369(8)
C12 H12 0.9500
C12 C13 1.374(9)
C13 C14 1.370(9)
C13 F1 1.376(7)
C14 H14 0.9500
C14 C15 1.394(8)
C15 H15 0.9500
C16 N1 1.347(7)
C16 N2 1.341(7)
C16 Ru1 2.079(5)
C17 H17A 0.9900
C17 H17B 0.9900
C17 C18 1.525(8)
C17 N2 1.480(7)
C18 H18A 0.9900
C18 H18B 0.9900
C18 N1 1.462(7)
C19 C20 1.390(8)
C19 C24 1.391(8)
C19 N1 1.440(7)
C20 C21 1.387(8)
C20 C26 1.513(8)
C21 H21 0.9500
C21 C22 1.396(8)
C22 C23 1.384(8)
C22 C27 1.509(7)
C23 H23 0.9500
C23 C24 1.400(8)
C24 C25 1.497(8)
C25 H25A 0.9800
C25 H25B 0.9800
C25 H25C 0.9800
C26 H26A 0.9800
C26 H26B 0.9800
C26 H26C 0.9800
C27 H27A 0.9800
C27 H27B 0.9800
C27 H27C 0.9800
C28 C29 1.392(8)
C28 C33 1.408(9)
C28 N2 1.446(7)
C29 C30 1.382(8)
C29 C35 1.510(9)
C30 H30 0.9500
C30 C31 1.401(9)
C31 C32 1.382(9)
C31 C36 1.507(8)
C32 H32 0.9500
C32 C33 1.388(8)
C33 C34 1.505(9)
C34 H34A 0.9800
C34 H34B 0.9800
C34 H34C 0.9800
C35 H35A 0.9800
C35 H35B 0.9800
C35 H35C 0.9800
C36 H36A 0.9800
C36 H36B 0.9800
C36 H36C 0.9800
C37 H37 1.0000
C37 C38 1.511(7)
C37 C42 1.541(8)
C37 P1 1.857(5)
C38 H38A 0.9900
C38 H38B 0.9900
C38 C39 1.535(7)
C39 H39A 0.9900
C39 H39B 0.9900
C39 C40 1.523(8)
C40 H40A 0.9900
C40 H40B 0.9900
C40 C41 1.498(8)
C41 H41A 0.9900
C41 H41B 0.9900
C41 C42 1.555(8)
C42 H42A 0.9900
C42 H42B 0.9900
C43 H43 1.0000
C43 C44 1.525(7)
C43 C48 1.549(7)
C43 P1 1.839(5)
C44 H44A 0.9900
C44 H44B 0.9900
C44 C45 1.531(7)
C45 H45A 0.9900
C45 H45B 0.9900
C45 C46 1.503(8)
C46 H46A 0.9900
C46 H46B 0.9900
C46 C47 1.514(8)
C47 H47A 0.9900
C47 H47B 0.9900
C47 C48 1.536(8)
C48 H48A 0.9900
C48 H48B 0.9900
C49 H49 1.0000
C49 C50 1.547(7)
C49 C54 1.530(7)
C49 P1 1.850(5)
C50 H50A 0.9900
C50 H50B 0.9900
C50 C51 1.528(7)
C51 H51A 0.9900
C51 H51B 0.9900
C51 C52 1.530(8)
C52 H52A 0.9900
C52 H52B 0.9900
C52 C53 1.512(8)
C53 H53A 0.9900
C53 H53B 0.9900
C53 C54 1.525(7)
C54 H54A 0.9900
C54 H54B 0.9900
C55A C56A 1.388(8)
C55A C60A 1.397(9)
C55A C61A 1.507(8)
C56A H56A 0.9500
C56A C57A 1.389(8)
C57A H57A 0.9500
C57A C58A 1.384(8)
C58A H58A 0.9500
C58A C59A 1.390(8)
C59A H59A 0.9500
C59A C60A 1.386(8)
C60A H60A 0.9500
C61A H61A 0.9800
C61A H61B 0.9800
C61A H61C 0.9800
C55B C56B 1.392(9)
C55B C60B 1.380(9)
C55B C61B 1.498(9)
C56B H56B 0.9500
C56B C57B 1.391(9)
C57B H57B 0.9500
C57B C58B 1.390(9)
C58B H58B 0.9500
C58B C59B 1.393(9)
C59B H59B 0.9500
C59B C60B 1.386(9)
C60B H60B 0.9500
C61B H61D 0.9800
C61B H61E 0.9800
C61B H61F 0.9800
P1 Ru1 2.4459(14)
Cl1 Ru1 2.3940(14)
Cl2 Ru1 2.3970(14)
